data_2229738
loop_
_publ_author_name
'Maharramov, Abel M.'
'Allahverdiyev, Mirza A.'
'Mammadov, Elmar Y.'
'Askerova, Ayten R.'
'Rashidov, Bahruz A.'

_publ_section_title
;
 <i>rac</i>-2-<i>tert</i>-Butyl-2,4,5,6,6-pentachlorocyclohex-3-en-1-one
;
_journal_coeditor_code KP2308
_journal_issue 4
_journal_name_full 'Acta Crystallographica Section E'
_journal_page_first o881
_journal_paper_doi 10.1107/S160053681100897X
_journal_volume 67
_journal_year 2011
_chemical_formula_iupac 'C10 H11 Cl5 O'
_chemical_formula_moiety 'C10 H11 Cl5 O'
_chemical_formula_sum 'C10 H11 Cl5 O'
_chemical_formula_weight 324.44
_chemical_name_systematic
;
<i>rac</i>-2-<i>tert</i>-Butyl-2,4,5,6,6-pentachlorocyclohex-3-en-1-one
;
_space_group_IT_number 14
_symmetry_cell_setting monoclinic
_symmetry_space_group_name_Hall '-P 2yn'
_symmetry_space_group_name_H-M 'P 1 21/n 1'
_atom_sites_solution_hydrogens difmap
_atom_sites_solution_primary direct
_atom_sites_solution_secondary difmap
_audit_creation_method SHELXL-97
_cell_angle_alpha 90.00
_cell_angle_beta 94.903(5)
_cell_angle_gamma 90.00
_cell_formula_units_Z 4
_cell_length_a 6.9466(7)
_cell_length_b 15.7237(15)
_cell_length_c 12.1785(13)
_cell_measurement_reflns_used 6043
_cell_measurement_temperature 296(2)
_cell_measurement_theta_max 28.30
_cell_measurement_theta_min 2.59
_cell_volume 1325.3(2)
_computing_cell_refinement 'SAINT-Plus (Bruker, 2001)'
_computing_data_collection 'APEX2 (Bruker, 2005)'
_computing_data_reduction 'SAINT-Plus (Bruker, 2001)'
_computing_molecular_graphics 'SHELXTL (Sheldrick, 2008)'
_computing_publication_material 'SHELXTL (Sheldrick, 2008)'
_computing_structure_refinement 'SHELXTL (Sheldrick, 2008)'
_computing_structure_solution 'SHELXTL (Sheldrick, 2008)'
_diffrn_ambient_temperature 296(2)
_diffrn_measured_fraction_theta_full 0.996
_diffrn_measured_fraction_theta_max 0.996
_diffrn_measurement_device_type 'Bruker APEXII CCD'
_diffrn_measurement_method '\f and \w'
_diffrn_radiation_monochromator graphite
_diffrn_radiation_source 'fine-focus sealed tube'
_diffrn_radiation_type MoK\a
_diffrn_radiation_wavelength 0.71073
_diffrn_reflns_av_R_equivalents 0.0242
_diffrn_reflns_av_sigmaI/netI 0.0220
_diffrn_reflns_limit_h_max 8
_diffrn_reflns_limit_h_min -8
_diffrn_reflns_limit_k_max 20
_diffrn_reflns_limit_k_min -19
_diffrn_reflns_limit_l_max 15
_diffrn_reflns_limit_l_min -13
_diffrn_reflns_number 11583
_diffrn_reflns_theta_full 27.00
_diffrn_reflns_theta_max 27.00
_diffrn_reflns_theta_min 2.12
_exptl_absorpt_coefficient_mu 1.070
_exptl_absorpt_correction_T_max 0.8145
_exptl_absorpt_correction_T_min 0.7397
_exptl_absorpt_correction_type multi-scan
_exptl_absorpt_process_details '(SADABS; Sheldrick, 2003)'
_exptl_crystal_colour colourless
_exptl_crystal_density_diffrn 1.626
_exptl_crystal_density_method 'not measured'
_exptl_crystal_description prism
_exptl_crystal_F_000 656
_exptl_crystal_size_max 0.30
_exptl_crystal_size_mid 0.30
_exptl_crystal_size_min 0.20
_refine_diff_density_max 0.393
_refine_diff_density_min -0.228
_refine_ls_extinction_method none
_refine_ls_goodness_of_fit_ref 1.001
_refine_ls_hydrogen_treatment constr
_refine_ls_matrix_type full
_refine_ls_number_parameters 148
_refine_ls_number_reflns 2880
_refine_ls_number_restraints 0
_refine_ls_restrained_S_all 1.001
_refine_ls_R_factor_all 0.0383
_refine_ls_R_factor_gt 0.0314
_refine_ls_shift/su_max 0.001
_refine_ls_shift/su_mean 0.000
_refine_ls_structure_factor_coef Fsqd
_refine_ls_weighting_details 'calc w=1/[\s^2^(Fo^2^)+(0.0394P)^2^+0.5385P] where P=(Fo^2^+2Fc^2^)/3'
_refine_ls_weighting_scheme calc
_refine_ls_wR_factor_gt 0.0773
_refine_ls_wR_factor_ref 0.0819
_reflns_number_gt 2472
_reflns_number_total 2880
_reflns_threshold_expression I>2\s(I)
_cod_data_source_file kp2308.cif
_cod_data_source_block I
_cod_original_sg_symbol_H-M 'P 21/n'
_cod_database_code 2229738
_cod_database_fobs_code 2229738

loop_
_symmetry_equiv_pos_as_xyz
'x, y, z'
'-x+1/2, y+1/2, -z+1/2'
'-x, -y, -z'
'x-1/2, -y-1/2, z-1/2'

loop_
_atom_site_type_symbol
_atom_site_label
_atom_site_fract_x
_atom_site_fract_y
_atom_site_fract_z
_atom_site_U_iso_or_equiv
_atom_site_adp_type
_atom_site_calc_flag
_atom_site_refinement_flags
_atom_site_occupancy
_atom_site_disorder_assembly
_atom_site_disorder_group
Cl Cl1 0.71222(8) 0.85115(3) 0.19948(5) 0.05953(16) Uani d . 1 . .
Cl Cl2 1.04573(7) 0.57732(3) 0.09467(4) 0.04698(13) Uani d . 1 . .
Cl Cl3 1.04201(9) 0.55909(4) 0.38510(5) 0.06249(17) Uani d . 1 . .
Cl Cl4 0.60933(10) 0.59189(4) 0.43935(5) 0.0725(2) Uani d . 1 . .
Cl Cl5 0.51257(7) 0.65020(4) 0.21735(5) 0.05830(16) Uani d . 1 . .
O O1 0.7230(3) 0.76496(11) 0.44023(14) 0.0731(5) Uani d . 1 . .
C C1 0.7672(3) 0.73432(11) 0.35685(15) 0.0392(4) Uani d . 1 . .
C C2 0.8874(2) 0.78139(10) 0.27498(13) 0.0332(3) Uani d . 1 . .
C C3 0.9594(2) 0.72330(10) 0.18964(13) 0.0322(3) Uani d . 1 . .
H H3 1.0140 0.7479 0.1302 0.039 Uiso calc R 1 . .
C C4 0.9500(2) 0.63939(10) 0.19366(13) 0.0311(3) Uani d . 1 . .
C C5 0.8610(3) 0.58988(11) 0.28024(14) 0.0382(4) Uani d . 1 . .
H H5 0.8030 0.5383 0.2464 0.046 Uiso calc R 1 . .
C C6 0.7021(3) 0.64222(12) 0.32611(15) 0.0412(4) Uani d . 1 . .
C C7 1.0544(3) 0.83642(11) 0.33343(15) 0.0393(4) Uani d . 1 . .
C C8 1.1855(3) 0.77762(14) 0.40573(18) 0.0555(5) Uani d . 1 . .
H H8A 1.1150 0.7548 0.4635 0.083 Uiso calc R 1 . .
H H8B 1.2949 0.8091 0.4374 0.083 Uiso calc R 1 . .
H H8C 1.2290 0.7319 0.3618 0.083 Uiso calc R 1 . .
C C9 1.1720(4) 0.87761(16) 0.2469(2) 0.0649(6) Uani d . 1 . .
H H9A 1.2300 0.8341 0.2054 0.097 Uiso calc R 1 . .
H H9B 1.2713 0.9127 0.2830 0.097 Uiso calc R 1 . .
H H9C 1.0884 0.9119 0.1981 0.097 Uiso calc R 1 . .
C C10 0.9811(3) 0.90805(13) 0.40509(18) 0.0549(5) Uani d . 1 . .
H H10A 1.0887 0.9412 0.4357 0.082 Uiso calc R 1 . .
H H10B 0.9150 0.8838 0.4637 0.082 Uiso calc R 1 . .
H H10C 0.8939 0.9439 0.3606 0.082 Uiso calc R 1 . .

loop_
_atom_site_aniso_label
_atom_site_aniso_U_11
_atom_site_aniso_U_22
_atom_site_aniso_U_33
_atom_site_aniso_U_12
_atom_site_aniso_U_13
_atom_site_aniso_U_23
Cl1 0.0644(3) 0.0425(3) 0.0680(3) 0.0196(2) -0.0158(3) -0.0037(2)
Cl2 0.0602(3) 0.0397(2) 0.0426(3) 0.0075(2) 0.0136(2) -0.01185(18)
Cl3 0.0763(4) 0.0583(3) 0.0519(3) 0.0143(3) -0.0003(3) 0.0212(2)
Cl4 0.0883(5) 0.0718(4) 0.0632(4) -0.0239(3) 0.0395(3) 0.0014(3)
Cl5 0.0372(2) 0.0698(4) 0.0671(3) -0.0054(2) -0.0002(2) -0.0178(3)
O1 0.0907(12) 0.0659(10) 0.0698(11) -0.0203(9) 0.0479(10) -0.0304(8)
C1 0.0370(9) 0.0393(9) 0.0423(10) 0.0002(7) 0.0098(7) -0.0097(7)
C2 0.0370(9) 0.0268(8) 0.0353(9) 0.0040(6) 0.0009(7) -0.0029(6)
C3 0.0372(9) 0.0322(8) 0.0270(8) 0.0004(7) 0.0026(6) -0.0002(6)
C4 0.0335(8) 0.0311(8) 0.0286(8) 0.0034(6) 0.0025(6) -0.0050(6)
C5 0.0482(10) 0.0295(8) 0.0372(9) -0.0016(7) 0.0051(7) -0.0005(7)
C6 0.0421(10) 0.0421(10) 0.0409(10) -0.0075(8) 0.0116(8) -0.0024(8)
C7 0.0442(10) 0.0331(9) 0.0405(10) -0.0044(7) 0.0024(8) -0.0088(7)
C8 0.0505(12) 0.0561(12) 0.0570(13) 0.0041(10) -0.0118(9) -0.0138(10)
C9 0.0754(16) 0.0562(13) 0.0650(14) -0.0310(12) 0.0174(12) -0.0111(11)
C10 0.0675(14) 0.0396(10) 0.0570(13) 0.0000(10) 0.0016(10) -0.0186(9)

loop_
_atom_type_symbol
_atom_type_description
_atom_type_scat_dispersion_real
_atom_type_scat_dispersion_imag
_atom_type_scat_source
C C 0.0033 0.0016 'International Tables Vol C Tables 4.2.6.8 and 6.1.1.4'
H H 0.0000 0.0000 'International Tables Vol C Tables 4.2.6.8 and 6.1.1.4'
O O 0.0106 0.0060 'International Tables Vol C Tables 4.2.6.8 and 6.1.1.4'
Cl Cl 0.1484 0.1585 'International Tables Vol C Tables 4.2.6.8 and 6.1.1.4'

loop_
_geom_angle_atom_site_label_1
_geom_angle_atom_site_label_2
_geom_angle_atom_site_label_3
_geom_angle_site_symmetry_1
_geom_angle_site_symmetry_3
_geom_angle
_geom_angle_publ_flag
O1 C1 C2 . . 123.48(16) ?
O1 C1 C6 . . 119.52(17) ?
C2 C1 C6 . . 117.00(14) ?
C3 C2 C1 . . 112.72(13) ?
C3 C2 C7 . . 111.88(14) ?
C1 C2 C7 . . 113.04(14) ?
C3 C2 Cl1 . . 105.30(11) ?
C1 C2 Cl1 . . 103.84(11) ?
C7 C2 Cl1 . . 109.40(11) ?
C4 C3 C2 . . 124.13(15) ?
C4 C3 H3 . . 117.9 ?
C2 C3 H3 . . 117.9 ?
C3 C4 C5 . . 125.00(15) ?
C3 C4 Cl2 . . 120.98(13) ?
C5 C4 Cl2 . . 114.03(12) ?
C4 C5 C6 . . 109.63(14) ?
C4 C5 Cl3 . . 109.88(12) ?
C6 C5 Cl3 . . 111.96(13) ?
C4 C5 H5 . . 108.4 ?
C6 C5 H5 . . 108.4 ?
Cl3 C5 H5 . . 108.4 ?
C5 C6 C1 . . 112.78(14) ?
C5 C6 Cl4 . . 111.74(13) ?
C1 C6 Cl4 . . 110.43(13) ?
C5 C6 Cl5 . . 106.09(12) ?
C1 C6 Cl5 . . 107.08(13) ?
Cl4 C6 Cl5 . . 108.43(10) ?
C8 C7 C9 . . 109.08(18) ?
C8 C7 C10 . . 109.08(16) ?
C9 C7 C10 . . 107.62(17) ?
C8 C7 C2 . . 108.04(14) ?
C9 C7 C2 . . 109.78(15) ?
C10 C7 C2 . . 113.17(16) ?
C7 C8 H8A . . 109.5 ?
C7 C8 H8B . . 109.5 ?
H8A C8 H8B . . 109.5 ?
C7 C8 H8C . . 109.5 ?
H8A C8 H8C . . 109.5 ?
H8B C8 H8C . . 109.5 ?
C7 C9 H9A . . 109.5 ?
C7 C9 H9B . . 109.5 ?
H9A C9 H9B . . 109.5 ?
C7 C9 H9C . . 109.5 ?
H9A C9 H9C . . 109.5 ?
H9B C9 H9C . . 109.5 ?
C7 C10 H10A . . 109.5 ?
C7 C10 H10B . . 109.5 ?
H10A C10 H10B . . 109.5 ?
C7 C10 H10C . . 109.5 ?
H10A C10 H10C . . 109.5 ?
H10B C10 H10C . . 109.5 ?

loop_
_geom_bond_atom_site_label_1
_geom_bond_atom_site_label_2
_geom_bond_site_symmetry_2
_geom_bond_distance
_geom_bond_publ_flag
Cl1 C2 . 1.8271(17) ?
Cl2 C4 . 1.7278(16) ?
Cl3 C5 . 1.7808(19) ?
Cl4 C6 . 1.7593(18) ?
Cl5 C6 . 1.790(2) ?
O1 C1 . 1.188(2) ?
C1 C2 . 1.543(2) ?
C1 C6 . 1.553(2) ?
C2 C3 . 1.501(2) ?
C2 C7 . 1.569(2) ?
C3 C4 . 1.322(2) ?
C3 H3 . 0.9300 ?
C4 C5 . 1.487(2) ?
C5 C6 . 1.521(3) ?
C5 H5 . 0.9800 ?
C7 C8 . 1.524(3) ?
C7 C9 . 1.531(3) ?
C7 C10 . 1.538(2) ?
C8 H8A . 0.9600 ?
C8 H8B . 0.9600 ?
C8 H8C . 0.9600 ?
C9 H9A . 0.9600 ?
C9 H9B . 0.9600 ?
C9 H9C . 0.9600 ?
C10 H10A . 0.9600 ?
C10 H10B . 0.9600 ?
C10 H10C . 0.9600 ?

loop_
_geom_torsion_atom_site_label_1
_geom_torsion_atom_site_label_2
_geom_torsion_atom_site_label_3
_geom_torsion_atom_site_label_4
_geom_torsion_site_symmetry_1
_geom_torsion_site_symmetry_2
_geom_torsion_site_symmetry_3
_geom_torsion_site_symmetry_4
_geom_torsion
_geom_torsion_publ_flag
O1 C1 C2 C3 . . . . 167.6(2) ?
C6 C1 C2 C3 . . . . -12.6(2) ?
O1 C1 C2 C7 . . . . 39.5(3) ?
C6 C1 C2 C7 . . . . -140.75(16) ?
O1 C1 C2 Cl1 . . . . -79.0(2) ?
C6 C1 C2 Cl1 . . . . 100.79(15) ?
C1 C2 C3 C4 . . . . -10.6(2) ?
C7 C2 C3 C4 . . . . 118.08(18) ?
Cl1 C2 C3 C4 . . . . -123.17(16) ?
C2 C3 C4 C5 . . . . 2.4(3) ?
C2 C3 C4 Cl2 . . . . -177.26(12) ?
C3 C4 C5 C6 . . . . 28.3(2) ?
Cl2 C4 C5 C6 . . . . -152.03(13) ?
C3 C4 C5 Cl3 . . . . -95.12(18) ?
Cl2 C4 C5 Cl3 . . . . 84.53(13) ?
C4 C5 C6 C1 . . . . -48.3(2) ?
Cl3 C5 C6 C1 . . . . 73.88(17) ?
C4 C5 C6 Cl4 . . . . -173.43(12) ?
Cl3 C5 C6 Cl4 . . . . -51.23(16) ?
C4 C5 C6 Cl5 . . . . 68.58(15) ?
Cl3 C5 C6 Cl5 . . . . -169.21(9) ?
O1 C1 C6 C5 . . . . -137.5(2) ?
C2 C1 C6 C5 . . . . 42.7(2) ?
O1 C1 C6 Cl4 . . . . -11.7(2) ?
C2 C1 C6 Cl4 . . . . 168.56(13) ?
O1 C1 C6 Cl5 . . . . 106.2(2) ?
C2 C1 C6 Cl5 . . . . -73.58(17) ?
C3 C2 C7 C8 . . . . -69.95(19) ?
C1 C2 C7 C8 . . . . 58.59(19) ?
Cl1 C2 C7 C8 . . . . 173.76(13) ?
C3 C2 C7 C9 . . . . 48.9(2) ?
C1 C2 C7 C9 . . . . 177.43(16) ?
Cl1 C2 C7 C9 . . . . -67.40(18) ?
C3 C2 C7 C10 . . . . 169.15(16) ?
C1 C2 C7 C10 . . . . -62.3(2) ?
Cl1 C2 C7 C10 . . . . 52.87(18) ?
